data_7003944
loop_
_publ_author_name
'Hildebrand, Alexandra'
'L\"onnecke, Peter'
'Silaghi-Dumitrescu, Luminita'
'Hey-Hawkins, Evamarie'

_publ_section_title
;
 Tungsten phosphanylarylthiolato complexes
 [W{PhP(2-SC6H4)2-\k3S,S&#x2032;,P}2] and
 [W{P(2-SC6H4)3-\k4S,S&#x2032;,S&#x2033;,P}2]: Synthesis, structures
 and redox chemistry
;
_journal_issue 34
_journal_name_full 'Dalton Transactions'
_journal_page_first 4639
_journal_paper_doi 10.1039/b801531g
_journal_year 2008
_chemical_formula_sum 'C50 H42 P2 S4 W'
_chemical_formula_weight 1016.87
_chemical_name_systematic
;
?
;
_space_group_IT_number 15
_symmetry_cell_setting monoclinic
_symmetry_space_group_name_Hall '-C 2yc'
_symmetry_space_group_name_H-M 'C 1 2/c 1'
_atom_sites_solution_hydrogens geom
_atom_sites_solution_primary direct
_atom_sites_solution_secondary difmap
_audit_creation_method SHELXL-97
_cell_angle_alpha 90.00
_cell_angle_beta 129.831(3)
_cell_angle_gamma 90.00
_cell_formula_units_Z 4
_cell_length_a 26.255(3)
_cell_length_b 10.7671(10)
_cell_length_c 20.444(2)
_cell_measurement_reflns_used 4683
_cell_measurement_temperature 213(2)
_cell_measurement_theta_max 29.23
_cell_measurement_theta_min 2.14
_cell_volume 4438.2(8)
_computing_cell_refinement 'Bruker SAINT'
_computing_data_collection 'Bruker SMART'
_computing_data_reduction 'Bruker SAINT'
_computing_molecular_graphics 'ORTEP3 for Windows (L. J. Farrugia,1997)'
_computing_publication_material 'WINGX (L.J. Farrugia,1999)'
_computing_structure_refinement 'SHELXL-97 (Sheldrick,1997)'
_computing_structure_solution 'SHELXS-97 (Sheldrick, 1990)'
_diffrn_ambient_temperature 213(2)
_diffrn_measured_fraction_theta_full 0.997
_diffrn_measured_fraction_theta_max 0.902
_diffrn_measurement_device_type 'ccd area detector (Briker AXS)'
_diffrn_measurement_method \w-scans
_diffrn_radiation_monochromator graphite
_diffrn_radiation_source 'fine-focus sealed tube'
_diffrn_radiation_type MoK\a
_diffrn_radiation_wavelength 0.71073
_diffrn_reflns_av_R_equivalents 0.0195
_diffrn_reflns_av_sigmaI/netI 0.0236
_diffrn_reflns_limit_h_max 34
_diffrn_reflns_limit_h_min -23
_diffrn_reflns_limit_k_max 13
_diffrn_reflns_limit_k_min -14
_diffrn_reflns_limit_l_max 22
_diffrn_reflns_limit_l_min -27
_diffrn_reflns_number 13749
_diffrn_reflns_theta_full 25.00
_diffrn_reflns_theta_max 29.28
_diffrn_reflns_theta_min 2.02
_exptl_absorpt_coefficient_mu 2.897
_exptl_absorpt_correction_type multi-scan
_exptl_crystal_colour 'dark green'
_exptl_crystal_density_diffrn 1.522
_exptl_crystal_density_method 'not measured'
_exptl_crystal_description 'hexagonal prism'
_exptl_crystal_F_000 2040
_exptl_crystal_size_max 0.30
_exptl_crystal_size_mid 0.30
_exptl_crystal_size_min 0.20
_refine_diff_density_max 0.656
_refine_diff_density_min -0.586
_refine_diff_density_rms 0.069
_refine_ls_extinction_method none
_refine_ls_goodness_of_fit_ref 1.067
_refine_ls_hydrogen_treatment constr
_refine_ls_matrix_type full
_refine_ls_number_parameters 259
_refine_ls_number_reflns 5467
_refine_ls_number_restraints 0
_refine_ls_restrained_S_all 1.067
_refine_ls_R_factor_all 0.0321
_refine_ls_R_factor_gt 0.0265
_refine_ls_shift/su_max 0.001
_refine_ls_shift/su_mean 0.000
_refine_ls_structure_factor_coef Fsqd
_refine_ls_weighting_details 'calc w=1/[\s2(Fo2)+(0.0204P)2+5.3230P] where P=(Fo2+2Fc2)/3'
_refine_ls_weighting_scheme calc
_refine_ls_wR_factor_gt 0.0498
_refine_ls_wR_factor_ref 0.0512
_reflns_number_gt 4981
_reflns_number_total 5467
_reflns_threshold_expression >2sigma(I)
_cod_data_source_file b801531g.txt
_cod_data_source_block c2050fin
_cod_depositor_comments
;
The following automatic conversions were performed:
'_symmetry_cell_setting' value 'Monoclinic' changed to 'monoclinic'
according to '/home/saulius/struct/CIF-dictionaries/cif_core.dic'
dictionary named 'cif_core.dic' version 2.4.1 from 2010-06-29.

Automatic conversion script
Id: cif_fix_enum 1527 2010-12-29 10:47:43Z saulius 
;
_cod_original_cell_volume 4438.3(8)
_cod_original_sg_symbol_H-M 'C2/c '
_cod_database_code 7003944

loop_
_symmetry_equiv_pos_as_xyz
'x, y, z'
'-x, y, -z+1/2'
'x+1/2, y+1/2, z'
'-x+1/2, y+1/2, -z+1/2'
'-x, -y, -z'
'x, -y, z-1/2'
'-x+1/2, -y+1/2, -z'
'x+1/2, -y+1/2, z-1/2'

loop_
_atom_site_label
_atom_site_type_symbol
_atom_site_fract_x
_atom_site_fract_y
_atom_site_fract_z
_atom_site_U_iso_or_equiv
_atom_site_adp_type
_atom_site_occupancy
_atom_site_symmetry_multiplicity
_atom_site_calc_flag
_atom_site_refinement_flags
_atom_site_disorder_assembly
_atom_site_disorder_group
W1 W 0.5000 0.153749(11) 0.7500 0.03146(5) Uani 1 2 d S . .
S1 S 0.53070(4) 0.00268(5) 0.85096(4) 0.04944(19) Uani 1 1 d . . .
S2 S 0.58755(3) 0.19999(6) 0.74919(4) 0.03906(15) Uani 1 1 d . . .
P1 P 0.56728(3) 0.28771(5) 0.87625(3) 0.02503(11) Uani 1 1 d . . .
C1 C 0.58466(11) 0.2006(2) 0.96514(14) 0.0286(5) Uani 1 1 d . . .
C2 C 0.56580(11) 0.0760(2) 0.95020(14) 0.0336(5) Uani 1 1 d . . .
C3 C 0.57582(12) 0.0051(2) 1.01426(16) 0.0416(6) Uani 1 1 d . . .
H3 H 0.5624 -0.0784 1.0040 0.050 Uiso 1 1 calc R . .
C4 C 0.60551(13) 0.0569(3) 1.09313(16) 0.0435(6) Uani 1 1 d . . .
H4 H 0.6120 0.0085 1.1362 0.052 Uiso 1 1 calc R . .
C5 C 0.62568(13) 0.1795(3) 1.10897(16) 0.0407(6) Uani 1 1 d . . .
H5 H 0.6469 0.2139 1.1631 0.049 Uiso 1 1 calc R . .
C6 C 0.61463(11) 0.2514(2) 1.04496(14) 0.0334(5) Uani 1 1 d . . .
H6 H 0.6275 0.3354 1.0554 0.040 Uiso 1 1 calc R . .
C7 C 0.64438(11) 0.32670(19) 0.89958(14) 0.0275(4) Uani 1 1 d . . .
C8 C 0.64812(11) 0.2962(2) 0.83635(14) 0.0313(5) Uani 1 1 d . . .
C9 C 0.70223(13) 0.3357(2) 0.84421(17) 0.0425(6) Uani 1 1 d . . .
H9 H 0.7046 0.3169 0.8013 0.051 Uiso 1 1 calc R . .
C10 C 0.75248(13) 0.4024(3) 0.91504(18) 0.0439(6) Uani 1 1 d . . .
H10 H 0.7887 0.4299 0.9198 0.053 Uiso 1 1 calc R . .
C11 C 0.74988(13) 0.4290(2) 0.97886(17) 0.0424(6) Uani 1 1 d . . .
H11 H 0.7850 0.4719 1.0278 0.051 Uiso 1 1 calc R . .
C12 C 0.69610(12) 0.3928(2) 0.97101(15) 0.0356(5) Uani 1 1 d . . .
H12 H 0.6941 0.4127 1.0141 0.043 Uiso 1 1 calc R . .
C13 C 0.53741(11) 0.43850(19) 0.87943(14) 0.0288(5) Uani 1 1 d . . .
C14 C 0.49574(13) 0.4481(2) 0.89843(17) 0.0394(6) Uani 1 1 d . . .
H14 H 0.4836 0.3765 0.9119 0.047 Uiso 1 1 calc R . .
C15 C 0.47168(14) 0.5637(3) 0.8977(2) 0.0498(7) Uani 1 1 d . . .
H15 H 0.4434 0.5700 0.9109 0.060 Uiso 1 1 calc R . .
C16 C 0.48900(15) 0.6687(2) 0.8779(2) 0.0509(7) Uani 1 1 d . . .
H16 H 0.4731 0.7468 0.8782 0.061 Uiso 1 1 calc R . .
C17 C 0.52954(16) 0.6590(2) 0.8579(2) 0.0555(8) Uani 1 1 d . . .
H17 H 0.5411 0.7306 0.8436 0.067 Uiso 1 1 calc R . .
C18 C 0.55363(14) 0.5445(2) 0.85859(19) 0.0450(6) Uani 1 1 d . . .
H18 H 0.5814 0.5389 0.8447 0.054 Uiso 1 1 calc R . .
C19 C 0.7208(2) 0.8191(4) 0.8579(2) 0.0732(10) Uani 1 1 d . . .
C20 C 0.7778(3) 0.7598(5) 0.8828(4) 0.1174(19) Uani 1 1 d . . .
H20 H 0.7882 0.6794 0.9061 0.141 Uiso 1 1 calc R . .
C21 C 0.8194(3) 0.8202(6) 0.8732(4) 0.1182(19) Uani 1 1 d . . .
H21 H 0.8585 0.7812 0.8910 0.142 Uiso 1 1 calc R . .
C22 C 0.8041(3) 0.9328(6) 0.8389(3) 0.1012(16) Uani 1 1 d . . .
H22 H 0.8319 0.9730 0.8316 0.121 Uiso 1 1 calc R . .
C23 C 0.7487(3) 0.9888(4) 0.8147(3) 0.0932(15) Uani 1 1 d . . .
H23 H 0.7382 1.0687 0.7906 0.112 Uiso 1 1 calc R . .
C24 C 0.7084(2) 0.9331(3) 0.82404(19) 0.0674(10) Uani 1 1 d . . .
H24 H 0.6700 0.9751 0.8064 0.081 Uiso 1 1 calc R . .
C25 C 0.6749(3) 0.7553(6) 0.8662(4) 0.137(2) Uani 1 1 d . . .
H25A H 0.6963 0.7459 0.9261 0.206 Uiso 1 1 calc R . .
H25B H 0.6635 0.6740 0.8397 0.206 Uiso 1 1 calc R . .
H25C H 0.6348 0.8043 0.8383 0.206 Uiso 1 1 calc R . .

loop_
_atom_site_aniso_label
_atom_site_aniso_U_11
_atom_site_aniso_U_22
_atom_site_aniso_U_33
_atom_site_aniso_U_23
_atom_site_aniso_U_13
_atom_site_aniso_U_12
W1 0.03627(8) 0.01914(6) 0.02483(6) 0.000 0.01306(6) 0.000
S1 0.0671(5) 0.0203(3) 0.0323(3) 0.0029(2) 0.0186(3) -0.0029(3)
S2 0.0397(3) 0.0441(3) 0.0298(3) -0.0030(2) 0.0207(3) 0.0110(3)
P1 0.0276(3) 0.0198(2) 0.0275(3) -0.0007(2) 0.0176(2) 0.0007(2)
C1 0.0266(11) 0.0291(10) 0.0298(11) 0.0035(9) 0.0179(10) 0.0041(9)
C2 0.0296(12) 0.0313(11) 0.0292(11) 0.0060(9) 0.0140(10) 0.0015(9)
C3 0.0366(14) 0.0377(13) 0.0414(13) 0.0119(11) 0.0208(12) -0.0004(11)
C4 0.0403(15) 0.0544(16) 0.0393(13) 0.0162(12) 0.0271(12) 0.0071(12)
C5 0.0418(14) 0.0516(16) 0.0331(12) 0.0048(11) 0.0260(11) 0.0105(11)
C6 0.0335(13) 0.0351(12) 0.0350(12) -0.0006(10) 0.0235(11) 0.0039(10)
C7 0.0285(11) 0.0234(10) 0.0313(10) 0.0023(8) 0.0195(9) 0.0040(8)
C8 0.0306(12) 0.0309(11) 0.0313(11) 0.0056(9) 0.0193(10) 0.0096(9)
C9 0.0442(15) 0.0493(15) 0.0458(14) 0.0118(12) 0.0343(13) 0.0157(12)
C10 0.0334(14) 0.0436(14) 0.0606(17) 0.0081(13) 0.0328(13) 0.0054(11)
C11 0.0331(13) 0.0390(13) 0.0481(15) -0.0036(11) 0.0228(12) -0.0022(11)
C12 0.0347(13) 0.0349(12) 0.0380(12) -0.0046(10) 0.0237(11) -0.0023(10)
C13 0.0299(12) 0.0220(10) 0.0325(11) -0.0028(8) 0.0192(10) 0.0006(8)
C14 0.0419(14) 0.0323(12) 0.0553(15) 0.0029(11) 0.0363(13) 0.0034(10)
C15 0.0541(17) 0.0442(15) 0.0732(19) 0.0003(13) 0.0510(17) 0.0106(13)
C16 0.0566(18) 0.0301(13) 0.074(2) -0.0058(12) 0.0457(16) 0.0068(12)
C17 0.069(2) 0.0239(12) 0.097(2) 0.0031(14) 0.064(2) 0.0021(13)
C18 0.0574(17) 0.0262(12) 0.0767(19) 0.0023(12) 0.0546(16) 0.0029(11)
C19 0.077(3) 0.076(2) 0.072(2) -0.0024(19) 0.050(2) -0.003(2)
C20 0.123(4) 0.090(3) 0.151(5) 0.053(3) 0.093(4) 0.049(3)
C21 0.094(4) 0.129(5) 0.144(5) 0.020(4) 0.082(4) 0.030(3)
C22 0.106(4) 0.122(4) 0.085(3) -0.043(3) 0.065(3) -0.052(3)
C23 0.128(4) 0.066(3) 0.061(2) -0.0203(19) 0.049(3) -0.020(3)
C24 0.075(2) 0.059(2) 0.0412(16) -0.0063(14) 0.0245(17) 0.0123(18)
C25 0.144(5) 0.148(5) 0.157(6) -0.012(4) 0.113(5) -0.040(4)

loop_
_atom_type_symbol
_atom_type_description
_atom_type_scat_dispersion_real
_atom_type_scat_dispersion_imag
_atom_type_scat_source
W W -0.8490 6.8722 'International Tables Vol C Tables 4.2.6.8 and 6.1.1.4'
S S 0.1246 0.1234 'International Tables Vol C Tables 4.2.6.8 and 6.1.1.4'
P P 0.1023 0.0942 'International Tables Vol C Tables 4.2.6.8 and 6.1.1.4'
C C 0.0033 0.0016 'International Tables Vol C Tables 4.2.6.8 and 6.1.1.4'
H H 0.0000 0.0000 'International Tables Vol C Tables 4.2.6.8 and 6.1.1.4'

loop_
_geom_angle_atom_site_label_1
_geom_angle_atom_site_label_2
_geom_angle_atom_site_label_3
_geom_angle
_geom_angle_site_symmetry_1
_geom_angle_site_symmetry_3
_geom_angle_publ_flag
S1 W1 S1 91.40(3) 2_656 . ?
S1 W1 S2 85.81(3) 2_656 . ?
S1 W1 S2 111.56(3) . . ?
S1 W1 S2 111.56(3) 2_656 2_656 ?
S1 W1 S2 85.81(3) . 2_656 ?
S2 W1 S2 155.66(3) . 2_656 ?
S1 W1 P1 161.80(2) 2_656 . ?
S1 W1 P1 82.59(2) . . ?
S2 W1 P1 80.52(2) . . ?
S2 W1 P1 85.23(2) 2_656 . ?
S1 W1 P1 82.59(2) 2_656 2_656 ?
S1 W1 P1 161.80(2) . 2_656 ?
S2 W1 P1 85.23(2) . 2_656 ?
S2 W1 P1 80.52(2) 2_656 2_656 ?
P1 W1 P1 108.00(3) . 2_656 ?
C2 S1 W1 109.38(8) . . ?
C8 S2 W1 111.49(8) . . ?
C7 P1 C13 102.63(10) . . ?
C7 P1 C1 109.47(10) . . ?
C13 P1 C1 105.14(10) . . ?
C7 P1 W1 110.13(7) . . ?
C13 P1 W1 121.66(7) . . ?
C1 P1 W1 107.34(8) . . ?
C6 C1 C2 119.3(2) . . ?
C6 C1 P1 123.99(18) . . ?
C2 C1 P1 116.68(17) . . ?
C3 C2 C1 119.7(2) . . ?
C3 C2 S1 118.51(19) . . ?
C1 C2 S1 121.74(17) . . ?
C4 C3 C2 120.3(2) . . ?
C3 C4 C5 120.3(2) . . ?
C4 C5 C6 119.8(2) . . ?
C5 C6 C1 120.5(2) . . ?
C12 C7 C8 119.4(2) . . ?
C12 C7 P1 124.76(18) . . ?
C8 C7 P1 115.60(17) . . ?
C9 C8 C7 119.6(2) . . ?
C9 C8 S2 119.14(19) . . ?
C7 C8 S2 121.18(18) . . ?
C10 C9 C8 120.0(2) . . ?
C11 C10 C9 120.5(2) . . ?
C12 C11 C10 120.1(2) . . ?
C11 C12 C7 120.5(2) . . ?
C18 C13 C14 118.9(2) . . ?
C18 C13 P1 120.12(18) . . ?
C14 C13 P1 120.91(17) . . ?
C13 C14 C15 120.0(2) . . ?
C16 C15 C14 120.4(2) . . ?
C17 C16 C15 119.6(2) . . ?
C16 C17 C18 120.3(3) . . ?
C13 C18 C17 120.8(2) . . ?
C24 C19 C20 117.2(4) . . ?
C24 C19 C25 122.3(5) . . ?
C20 C19 C25 120.5(5) . . ?
C21 C20 C19 119.5(4) . . ?
C22 C21 C20 120.2(5) . . ?
C21 C22 C23 119.7(5) . . ?
C24 C23 C22 121.1(5) . . ?
C23 C24 C19 122.1(4) . . ?

loop_
_geom_bond_atom_site_label_1
_geom_bond_atom_site_label_2
_geom_bond_distance
_geom_bond_site_symmetry_2
_geom_bond_publ_flag
W1 S1 2.3290(6) 2_656 ?
W1 S1 2.3290(6) . ?
W1 S2 2.3623(8) . ?
W1 S2 2.3623(8) 2_656 ?
W1 P1 2.4539(6) . ?
W1 P1 2.4539(6) 2_656 ?
S1 C2 1.787(2) . ?
S2 C8 1.774(2) . ?
P1 C7 1.807(2) . ?
P1 C13 1.822(2) . ?
P1 C1 1.824(2) . ?
C1 C6 1.391(3) . ?
C1 C2 1.395(3) . ?
C2 C3 1.387(3) . ?
C3 C4 1.381(4) . ?
C4 C5 1.381(4) . ?
C5 C6 1.382(3) . ?
C7 C12 1.394(3) . ?
C7 C8 1.397(3) . ?
C8 C9 1.390(4) . ?
C9 C10 1.381(4) . ?
C10 C11 1.379(4) . ?
C11 C12 1.371(4) . ?
C13 C18 1.378(3) . ?
C13 C14 1.379(3) . ?
C14 C15 1.392(3) . ?
C15 C16 1.373(4) . ?
C16 C17 1.368(4) . ?
C17 C18 1.382(3) . ?
C19 C24 1.344(5) . ?
C19 C20 1.391(6) . ?
C19 C25 1.489(6) . ?
C20 C21 1.388(7) . ?
C21 C22 1.327(7) . ?
C22 C23 1.341(7) . ?
C23 C24 1.335(6) . ?
